data_7202374
loop_
_publ_author_name
'Khalaf, Majid S.'
'Oakley, Sarah H.'
'Coles, Martyn P.'
'Hitchcock, Peter B.'

_publ_section_title
;
 A strategy for the propagation of hydrogen-bonding in bicyclic
 guanidinium salts
;
_journal_name_full CrystEngComm
_journal_paper_doi 10.1039/b811191j
_journal_year 2008
_chemical_absolute_configuration unk
_chemical_compound_source 'synthesis as described'
_chemical_formula_moiety 'C24 H20 B, C7 H14 N3'
_chemical_formula_sum 'C31 H34 B N3'
_chemical_formula_weight 459.42
_chemical_name_systematic
;
?
;
_space_group_IT_number 92
_symmetry_cell_setting tetragonal
_symmetry_Int_Tables_number 92
_symmetry_space_group_name_Hall 'P 4abw 2nw'
_symmetry_space_group_name_H-M 'P 41 21 2'
_atom_sites_solution_hydrogens geom
_atom_sites_solution_primary direct
_atom_sites_solution_secondary difmap
_audit_conform_dict_location ftp://ftp.iucr.org/pub/cif_core.dic
_audit_conform_dict_name cif_core.dic
_audit_conform_dict_version 2.3
_audit_creation_date 2008-06-27T07:07:33-00:00
_audit_creation_method 'WinGX routine CIF_UPDATE'
_cell_angle_alpha 90
_cell_angle_beta 90
_cell_angle_gamma 90
_cell_formula_units_Z 4
_cell_length_a 9.64790(10)
_cell_length_b 9.64790(10)
_cell_length_c 27.5887(3)
_cell_measurement_reflns_used 30084
_cell_measurement_temperature 173(2)
_cell_measurement_theta_max 26.022
_cell_measurement_theta_min 3.395
_cell_measurement_wavelength 0.71073
_cell_volume 2568.01(5)
_computing_cell_refinement 'HKL Scalepack (Otwinowski & Minor 1997)'
_computing_data_collection 'Collect (Nonius BV, 1997-2000)'
_computing_data_reduction 'HKL Denzo and Scalepack (Otwinowski & Minor 1997)'
_computing_molecular_graphics 'Ortep-3 for Windows (Farrugia, 1997)'
_computing_publication_material 'WinGX publication routines (Farrugia, 1999)'
_computing_structure_refinement 'SHELXL-97 (Sheldrick, 1997)'
_computing_structure_solution 'SHELXS-86 (Sheldrick, 1986)'
_diffrn_ambient_temperature 173(2)
_diffrn_detector 'CCD plate'
_diffrn_detector_area_resol_mean 9
_diffrn_measured_fraction_theta_full 0.992
_diffrn_measured_fraction_theta_max 0.992
_diffrn_measurement_device '95mm CCD camera on \k-goniostat'
_diffrn_measurement_device_type KappaCCD
_diffrn_measurement_method 'CCD rotation images, thick slices'
_diffrn_orient_matrix_type 'by Nonius Collect from scalepack cell'
_diffrn_orient_matrix_UB_11 -0.991369E-1
_diffrn_orient_matrix_UB_12 0.100539E-1
_diffrn_orient_matrix_UB_13 -0.99774E-2
_diffrn_orient_matrix_UB_21 -0.290154E-1
_diffrn_orient_matrix_UB_22 -0.39543E-2
_diffrn_orient_matrix_UB_23 0.03477
_diffrn_orient_matrix_UB_31 0.85558E-2
_diffrn_orient_matrix_UB_32 0.103085
_diffrn_orient_matrix_UB_33 0.23069E-2
_diffrn_radiation_monochromator graphite
_diffrn_radiation_probe x-ray
_diffrn_radiation_type MoK\a
_diffrn_radiation_wavelength 0.71073
_diffrn_reflns_av_R_equivalents 0.0407
_diffrn_reflns_av_unetI/netI 0.0121
_diffrn_reflns_limit_h_max 11
_diffrn_reflns_limit_h_min -11
_diffrn_reflns_limit_k_max 11
_diffrn_reflns_limit_k_min -11
_diffrn_reflns_limit_l_max 34
_diffrn_reflns_limit_l_min -33
_diffrn_reflns_number 35609
_diffrn_reflns_theta_full 26
_diffrn_reflns_theta_max 26
_diffrn_reflns_theta_min 3.63
_diffrn_source 'Enraf Nonius FR590'
_exptl_absorpt_coefficient_mu 0.069
_exptl_absorpt_correction_type none
_exptl_crystal_colour Colourless
_exptl_crystal_density_diffrn 1.188
_exptl_crystal_density_method 'not measured'
_exptl_crystal_description prism
_exptl_crystal_F_000 984
_exptl_crystal_size_max 0.1
_exptl_crystal_size_mid 0.1
_exptl_crystal_size_min 0.1
_refine_diff_density_max 0.298
_refine_diff_density_min -0.31
_refine_diff_density_rms 0.039
_refine_ls_extinction_method none
_refine_ls_goodness_of_fit_ref 1.04
_refine_ls_hydrogen_treatment constr
_refine_ls_matrix_type full
_refine_ls_number_parameters 160
_refine_ls_number_reflns 1531
_refine_ls_number_restraints 0
_refine_ls_restrained_S_all 1.04
_refine_ls_R_factor_all 0.0566
_refine_ls_R_factor_gt 0.0542
_refine_ls_shift/su_max 0
_refine_ls_shift/su_mean 0
_refine_ls_structure_factor_coef Fsqd
_refine_ls_weighting_details 'calc w=1/[\s^2^(Fo^2^)+(0.0683P)^2^+1.4445P] where P=(Fo^2^+2Fc^2^)/3'
_refine_ls_weighting_scheme calc
_refine_ls_wR_factor_gt 0.1361
_refine_ls_wR_factor_ref 0.1387
_reflns_number_gt 1460
_reflns_number_total 1531
_reflns_threshold_expression >2sigma(I)
_cod_data_source_file b811191j.txt
_cod_data_source_block 1c-jan708
_cod_database_code 7202374

loop_
_symmetry_equiv_pos_as_xyz
'x, y, z'
'x+1/2, -y+1/2, -z+3/4'
'-x, -y, z+1/2'
'-x+1/2, y+1/2, -z+1/4'
'y, x, -z'
'y+1/2, -x+1/2, z+3/4'
'-y+1/2, x+1/2, z+1/4'
'-y, -x, -z+1/2'

loop_
_atom_site_label
_atom_site_type_symbol
_atom_site_fract_x
_atom_site_fract_y
_atom_site_fract_z
_atom_site_U_iso_or_equiv
_atom_site_adp_type
_atom_site_occupancy
_atom_site_symmetry_multiplicity
_atom_site_calc_flag
_atom_site_refinement_flags
_atom_site_disorder_assembly
_atom_site_disorder_group
C5 C -0.0008(3) 0.9769(2) 0.04660(8) 0.0272(5) Uani 1 1 d . . .
C6 C 0.0695(3) 0.8729(3) 0.07164(8) 0.0340(6) Uani 1 1 d . . .
H6 H 0.163 0.8538 0.0632 0.041 Uiso 1 1 calc R . .
C7 C 0.0078(3) 0.7958(3) 0.10855(9) 0.0411(6) Uani 1 1 d . . .
H7 H 0.0598 0.726 0.1247 0.049 Uiso 1 1 calc R . .
C8 C -0.1275(3) 0.8198(3) 0.12175(10) 0.0435(7) Uani 1 1 d . . .
H8 H -0.1692 0.7681 0.1472 0.052 Uiso 1 1 calc R . .
C9 C -0.2014(3) 0.9201(3) 0.09749(10) 0.0433(7) Uani 1 1 d . . .
H9 H -0.2955 0.9368 0.1058 0.052 Uiso 1 1 calc R . .
C10 C -0.1390(3) 0.9971(3) 0.06090(9) 0.0352(6) Uani 1 1 d . . .
H10 H -0.1921 1.0663 0.0449 0.042 Uiso 1 1 calc R . .
C11 C 0.0407(3) 1.2308(2) 0.00508(8) 0.0286(5) Uani 1 1 d . . .
C12 C 0.0013(3) 1.2984(3) 0.04773(9) 0.0434(7) Uani 1 1 d . . .
H12 H -0.0163 1.2446 0.0759 0.052 Uiso 1 1 calc R . .
C13 C -0.0131(4) 1.4426(3) 0.05044(11) 0.0566(9) Uani 1 1 d . . .
H13 H -0.0418 1.4841 0.08 0.068 Uiso 1 1 calc R . .
C14 C 0.0139(4) 1.5246(3) 0.01100(10) 0.0488(8) Uani 1 1 d . . .
H14 H 0.0037 1.6224 0.0129 0.059 Uiso 1 1 calc R . .
C15 C 0.0561(3) 1.4625(3) -0.03166(10) 0.0395(6) Uani 1 1 d . . .
H15 H 0.0757 1.5177 -0.0593 0.047 Uiso 1 1 calc R . .
C16 C 0.0699(3) 1.3192(3) -0.03406(9) 0.0334(6) Uani 1 1 d . . .
H16 H 0.1007 1.2791 -0.0636 0.04 Uiso 1 1 calc R . .
B B 0.0624(3) 1.0624(3) 0 0.0274(8) Uani 1 2 d S . .
N1 N 0.3548(3) 0.4578(3) 0.03260(9) 0.0505(7) Uani 1 1 d . . .
H1 H 0.2934 0.3905 0.0319 0.061 Uiso 1 1 calc R . .
N2 N 0.5536(3) 0.5536(3) 0 0.0681(12) Uani 1 2 d S . .
C1 C 0.4563(3) 0.4563(3) 0 0.0419(9) Uani 1 2 d S . .
C2 C 0.5543(9) 0.6659(6) 0.0350(2) 0.136(3) Uani 1 1 d . . .
H2A H 0.6285 0.6485 0.0591 0.164 Uiso 1 1 calc R . .
H2B H 0.5767 0.7535 0.018 0.164 Uiso 1 1 calc R . .
C3 C 0.4307(7) 0.6819(7) 0.0591(3) 0.139(3) Uani 1 1 d . . .
H3A H 0.3755 0.7495 0.0403 0.167 Uiso 1 1 calc R . .
H3B H 0.4526 0.7266 0.0905 0.167 Uiso 1 1 calc R . .
C4 C 0.3397(6) 0.5662(4) 0.06978(13) 0.0820(14) Uani 1 1 d . . .
H4A H 0.2424 0.5986 0.0706 0.098 Uiso 1 1 calc R . .
H4B H 0.3628 0.5275 0.102 0.098 Uiso 1 1 calc R . .

loop_
_atom_site_aniso_label
_atom_site_aniso_U_11
_atom_site_aniso_U_22
_atom_site_aniso_U_33
_atom_site_aniso_U_23
_atom_site_aniso_U_13
_atom_site_aniso_U_12
C5 0.0288(12) 0.0265(11) 0.0262(10) -0.0023(9) -0.0013(9) -0.0039(9)
C6 0.0329(13) 0.0340(13) 0.0350(11) 0.0040(11) 0.0033(10) 0.0019(11)
C7 0.0474(17) 0.0338(14) 0.0422(13) 0.0128(11) 0.0016(12) 0.0008(13)
C8 0.0484(17) 0.0414(15) 0.0406(13) 0.0121(12) 0.0079(13) -0.0096(13)
C9 0.0321(14) 0.0522(18) 0.0455(14) 0.0086(13) 0.0084(12) -0.0030(12)
C10 0.0318(13) 0.0370(14) 0.0368(12) 0.0079(11) -0.0006(10) 0.0009(11)
C11 0.0271(12) 0.0289(12) 0.0297(11) 0.0019(10) 0.0015(9) -0.0024(9)
C12 0.063(2) 0.0342(13) 0.0331(12) 0.0005(11) 0.0119(13) -0.0015(14)
C13 0.085(3) 0.0355(15) 0.0495(16) -0.0077(13) 0.0289(17) -0.0051(16)
C14 0.062(2) 0.0277(13) 0.0572(18) -0.0004(13) 0.0186(16) -0.0026(13)
C15 0.0445(15) 0.0304(13) 0.0437(14) 0.0094(11) 0.0062(12) -0.0033(11)
C16 0.0362(13) 0.0327(13) 0.0314(11) 0.0003(10) 0.0039(10) -0.0013(11)
B 0.0280(11) 0.0280(11) 0.0261(16) 0.0006(10) -0.0006(10) -0.0016(16)
N1 0.0561(16) 0.0476(15) 0.0479(12) 0.0006(12) 0.0059(12) -0.0011(12)
N2 0.0637(18) 0.0637(18) 0.077(3) 0.0009(17) -0.0009(17) -0.022(2)
C1 0.0419(14) 0.0419(14) 0.0418(19) 0.0056(12) -0.0056(12) 0.0021(18)
C2 0.183(7) 0.074(3) 0.153(5) -0.035(4) 0.007(5) -0.053(4)
C3 0.094(4) 0.121(5) 0.203(7) -0.107(5) 0.001(5) -0.022(4)
C4 0.134(4) 0.059(2) 0.0531(18) 0.0010(18) 0.010(2) 0.034(3)

loop_
_atom_type_symbol
_atom_type_description
_atom_type_scat_dispersion_real
_atom_type_scat_dispersion_imag
_atom_type_scat_source
C C 0.0033 0 'International Tables Vol C Tables 4.2.6.8 and 6.1.1.4'
H H 0 0 'International Tables Vol C Tables 4.2.6.8 and 6.1.1.4'
B B 0.0013 0 'International Tables Vol C Tables 4.2.6.8 and 6.1.1.4'
N N 0.0061 0 'International Tables Vol C Tables 4.2.6.8 and 6.1.1.4'

loop_
_geom_angle_atom_site_label_1
_geom_angle_atom_site_label_2
_geom_angle_atom_site_label_3
_geom_angle
_geom_angle_site_symmetry_1
_geom_angle_site_symmetry_3
_geom_angle_publ_flag
C6 C5 C10 115.0(2) . . ?
C6 C5 B 124.6(2) . . ?
C10 C5 B 120.1(2) . . ?
C5 C6 C7 122.6(2) . . ?
C5 C6 H6 118.7 . . ?
C7 C6 H6 118.7 . . ?
C8 C7 C6 120.5(3) . . ?
C8 C7 H7 119.7 . . ?
C6 C7 H7 119.7 . . ?
C7 C8 C9 118.8(2) . . ?
C7 C8 H8 120.6 . . ?
C9 C8 H8 120.6 . . ?
C8 C9 C10 120.3(3) . . ?
C8 C9 H9 119.8 . . ?
C10 C9 H9 119.8 . . ?
C9 C10 C5 122.7(2) . . ?
C9 C10 H10 118.6 . . ?
C5 C10 H10 118.6 . . ?
C12 C11 C16 114.7(2) . . ?
C12 C11 B 124.60(19) . . ?
C16 C11 B 120.59(19) . . ?
C11 C12 C13 122.4(2) . . ?
C11 C12 H12 118.8 . . ?
C13 C12 H12 118.8 . . ?
C14 C13 C12 120.8(3) . . ?
C14 C13 H13 119.6 . . ?
C12 C13 H13 119.6 . . ?
C13 C14 C15 118.8(3) . . ?
C13 C14 H14 120.6 . . ?
C15 C14 H14 120.6 . . ?
C14 C15 C16 120.0(2) . . ?
C14 C15 H15 120 . . ?
C16 C15 H15 120 . . ?
C15 C16 C11 123.2(2) . . ?
C15 C16 H16 118.4 . . ?
C11 C16 H16 118.4 . . ?
C11 B C11 105.1(3) . 5_465 ?
C11 B C5 112.44(11) . . ?
C11 B C5 111.65(12) . 5_465 ?
C5 B C5 103.8(3) . 5_465 ?
C1 N1 C4 123.5(3) . . ?
C1 N1 H1 118.2 . . ?
C4 N1 H1 118.2 . . ?
C1 N2 C2 122.1(3) . 5 ?
C1 N2 C2 122.1(3) . . ?
C2 N2 C2 115.8(7) 5 . ?
N2 C1 N1 120.8(2) . 5 ?
N2 C1 N1 120.84(19) . . ?
N1 C1 N1 118.3(4) 5 . ?
C3 C2 N2 113.7(5) . . ?
C3 C2 H2A 108.8 . . ?
N2 C2 H2A 108.8 . . ?
C3 C2 H2B 108.8 . . ?
N2 C2 H2B 108.8 . . ?
H2A C2 H2B 107.7 . . ?
C2 C3 C4 122.5(5) . . ?
C2 C3 H3A 106.7 . . ?
C4 C3 H3A 106.7 . . ?
C2 C3 H3B 106.7 . . ?
C4 C3 H3B 106.7 . . ?
H3A C3 H3B 106.6 . . ?
C3 C4 N1 110.2(4) . . ?
C3 C4 H4A 109.6 . . ?
N1 C4 H4A 109.6 . . ?
C3 C4 H4B 109.6 . . ?
N1 C4 H4B 109.6 . . ?
H4A C4 H4B 108.1 . . ?

loop_
_geom_bond_atom_site_label_1
_geom_bond_atom_site_label_2
_geom_bond_distance
_geom_bond_site_symmetry_2
_geom_bond_publ_flag
C5 C6 1.394(3) . ?
C5 C10 1.404(4) . ?
C5 B 1.645(3) . ?
C6 C7 1.394(3) . ?
C6 H6 0.95 . ?
C7 C8 1.375(4) . ?
C7 H7 0.95 . ?
C8 C9 1.376(4) . ?
C8 H8 0.95 . ?
C9 C10 1.390(4) . ?
C9 H9 0.95 . ?
C10 H10 0.95 . ?
C11 C12 1.398(3) . ?
C11 C16 1.405(3) . ?
C11 B 1.643(3) . ?
C12 C13 1.399(4) . ?
C12 H12 0.95 . ?
C13 C14 1.370(4) . ?
C13 H13 0.95 . ?
C14 C15 1.382(4) . ?
C14 H14 0.95 . ?
C15 C16 1.390(4) . ?
C15 H15 0.95 . ?
C16 H16 0.95 . ?
N1 C1 1.330(3) . ?
N1 C4 1.472(4) . ?
N1 H1 0.88 . ?
N2 C1 1.327(6) . ?
N2 C2 1.452(6) 5 ?
N2 C2 1.452(6) . ?
C1 N1 1.330(3) 5 ?
C2 C3 1.374(9) . ?
C2 H2A 0.99 . ?
C2 H2B 0.99 . ?
C3 C4 1.450(7) . ?
C3 H3A 0.99 . ?
C3 H3B 0.99 . ?
C4 H4A 0.99 . ?
C4 H4B 0.99 . ?
